data_1503974
loop_
_publ_author_name
'Majetich, George'
'Grove, Jeremy L.'

_publ_section_title
;
 Total synthesis of (+)-19-deoxyicetexone, (-)-icetexone, and
 (+)-5-epi-icetexone.
;
_journal_issue 13
_journal_name_full 'Organic letters'
_journal_page_first 2904
_journal_page_last 2907
_journal_paper_doi 10.1021/ol9009128
_journal_volume 11
_journal_year 2009
_chemical_formula_sum 'C20 H22 O5'
_chemical_formula_weight 342.38
_chemical_name_systematic
; 
 ? 
;
_space_group_IT_number 29
_symmetry_cell_setting orthorhombic
_symmetry_space_group_name_Hall 'P 2c -2ac'
_symmetry_space_group_name_H-M 'P c a 21'
_atom_sites_solution_hydrogens geom
_atom_sites_solution_primary direct
_atom_sites_solution_secondary difmap
_audit_creation_method SHELXL-97
_cell_angle_alpha 90.00
_cell_angle_beta 90.00
_cell_angle_gamma 90.00
_cell_formula_units_Z 4
_cell_length_a 12.306(4)
_cell_length_b 12.827(4)
_cell_length_c 10.576(3)
_cell_measurement_reflns_used 3988
_cell_measurement_temperature 273(2)
_cell_measurement_theta_max 28.647
_cell_measurement_theta_min 2.295
_cell_volume 1669.4(9)
_computing_structure_refinement 'SHELXL-97 (Sheldrick, 1997)'
_computing_structure_solution 'SHELXS-97 (Sheldrick, 1990)'
_diffrn_ambient_temperature 273(2)
_diffrn_measured_fraction_theta_full 0.998
_diffrn_measured_fraction_theta_max 0.998
_diffrn_measurement_device_type 'BRUKER APEX II'
_diffrn_measurement_method OMEGA-SCAN
_diffrn_radiation_monochromator graphite
_diffrn_radiation_source 'fine-focus sealed tube'
_diffrn_radiation_type MoK\a
_diffrn_radiation_wavelength 0.71073
_diffrn_reflns_av_R_equivalents 0.0620
_diffrn_reflns_av_sigmaI/netI 0.0368
_diffrn_reflns_limit_h_max 16
_diffrn_reflns_limit_h_min -15
_diffrn_reflns_limit_k_max 17
_diffrn_reflns_limit_k_min -17
_diffrn_reflns_limit_l_max 14
_diffrn_reflns_limit_l_min -14
_diffrn_reflns_number 17419
_diffrn_reflns_theta_full 28.94
_diffrn_reflns_theta_max 28.94
_diffrn_reflns_theta_min 2.29
_diffrn_standards_decay_% 0
_diffrn_standards_interval_count 0
_diffrn_standards_interval_time 0
_diffrn_standards_number 0
_exptl_absorpt_coefficient_mu 0.097
_exptl_absorpt_correction_T_max 0.9971
_exptl_absorpt_correction_T_min 0.9621
_exptl_absorpt_correction_type multi-scan
_exptl_absorpt_process_details 'BRUKER SADABS'
_exptl_crystal_colour orange
_exptl_crystal_density_diffrn 1.362
_exptl_crystal_density_method 'not measured'
_exptl_crystal_description plate
_exptl_crystal_F_000 728
_exptl_crystal_size_max 0.40
_exptl_crystal_size_mid 0.30
_exptl_crystal_size_min 0.03
_refine_diff_density_max 0.229
_refine_diff_density_min -0.215
_refine_diff_density_rms 0.039
_refine_ls_abs_structure_details 'Flack H D (1983), Acta Cryst. A39, 876-881'
_refine_ls_abs_structure_Flack 10(10)
_refine_ls_extinction_method none
_refine_ls_goodness_of_fit_ref 1.047
_refine_ls_hydrogen_treatment constr
_refine_ls_matrix_type full
_refine_ls_number_parameters 226
_refine_ls_number_reflns 2325
_refine_ls_number_restraints 1
_refine_ls_restrained_S_all 1.047
_refine_ls_R_factor_all 0.0807
_refine_ls_R_factor_gt 0.0472
_refine_ls_shift/su_max 0.000
_refine_ls_shift/su_mean 0.000
_refine_ls_structure_factor_coef Fsqd
_refine_ls_weighting_details 'calc w=1/[\s^2^(Fo^2^)+(0.0646P)^2^+0.0768P] where P=(Fo^2^+2Fc^2^)/3'
_refine_ls_weighting_scheme calc
_refine_ls_wR_factor_gt 0.1053
_refine_ls_wR_factor_ref 0.1223
_reflns_number_gt 1628
_reflns_number_total 2325
_reflns_threshold_expression >2sigma(I)
_cod_data_source_file ol9009128_si_004.cif
_cod_data_source_block j1
_cod_original_cell_volume 1669.5(8)
_cod_original_sg_symbol_H-M Pca2(1)
_cod_database_code 1503974

loop_
_symmetry_equiv_pos_as_xyz
'x, y, z'
'-x, -y, z+1/2'
'x+1/2, -y, z'
'-x+1/2, y, z+1/2'

loop_
_atom_site_label
_atom_site_type_symbol
_atom_site_fract_x
_atom_site_fract_y
_atom_site_fract_z
_atom_site_U_iso_or_equiv
_atom_site_adp_type
_atom_site_occupancy
_atom_site_symmetry_multiplicity
_atom_site_calc_flag
_atom_site_refinement_flags
O1 O 0.0196(2) -0.26812(19) 0.3689(2) 0.0560(7) Uani 1 1 d .
O2 O 0.0843(3) -0.42923(19) 0.2478(3) 0.0731(9) Uani 1 1 d .
H2C H 0.1080 -0.4762 0.2029 0.110 Uiso 1 1 calc R
O3 O 0.2303(2) -0.20161(18) -0.0533(2) 0.0563(7) Uani 1 1 d .
O4 O 0.03704(16) 0.10695(16) 0.4167(2) 0.0400(5) Uani 1 1 d .
O5 O 0.0893(2) 0.2584(2) 0.4986(3) 0.0640(7) Uani 1 1 d .
C1 C -0.0365(3) 0.0837(3) 0.2074(3) 0.0479(8) Uani 1 1 d .
H1A H -0.1052 0.0567 0.2383 0.057 Uiso 1 1 calc R
H1B H -0.0234 0.0536 0.1246 0.057 Uiso 1 1 calc R
C2 C -0.0447(3) 0.2015(3) 0.1946(4) 0.0572(9) Uani 1 1 d .
H2A H -0.0841 0.2178 0.1176 0.069 Uiso 1 1 calc R
H2B H -0.0866 0.2285 0.2651 0.069 Uiso 1 1 calc R
C3 C 0.0642(3) 0.2567(3) 0.1912(4) 0.0538(9) Uani 1 1 d .
H3A H 0.0536 0.3297 0.2113 0.065 Uiso 1 1 calc R
H3B H 0.0936 0.2525 0.1063 0.065 Uiso 1 1 calc R
C4 C 0.1470(3) 0.2096(2) 0.2848(3) 0.0414(7) Uani 1 1 d .
C5 C 0.1625(2) 0.0940(2) 0.2535(3) 0.0352(6) Uani 1 1 d .
H5A H 0.2187 0.0660 0.3097 0.042 Uiso 1 1 calc R
C6 C 0.1922(2) 0.0671(2) 0.1214(3) 0.0421(7) Uani 1 1 d .
H6A H 0.2178 0.1210 0.0705 0.050 Uiso 1 1 calc R
C7 C 0.1856(3) -0.0267(2) 0.0693(3) 0.0436(7) Uani 1 1 d .
H7A H 0.2062 -0.0305 -0.0152 0.052 Uiso 1 1 calc R
C8 C 0.1505(2) -0.1249(2) 0.1258(3) 0.0357(6) Uani 1 1 d .
C9 C 0.0951(2) -0.1400(2) 0.2346(3) 0.0355(7) Uani 1 1 d .
C10 C 0.0531(2) 0.0507(2) 0.2960(3) 0.0345(6) Uani 1 1 d .
C11 C 0.0712(3) -0.2483(3) 0.2737(3) 0.0407(7) Uani 1 1 d .
C12 C 0.1114(3) -0.3367(2) 0.1977(4) 0.0471(8) Uani 1 1 d .
C13 C 0.1645(3) -0.3245(3) 0.0887(3) 0.0453(8) Uani 1 1 d .
C14 C 0.1842(2) -0.2176(3) 0.0467(3) 0.0393(7) Uani 1 1 d .
C15 C 0.2034(3) -0.4132(3) 0.0061(5) 0.0604(10) Uani 1 1 d .
H15A H 0.2369 -0.3803 -0.0679 0.072 Uiso 1 1 calc R
C16 C 0.1113(4) -0.4765(4) -0.0441(6) 0.0938(17) Uani 1 1 d .
H16A H 0.0594 -0.4314 -0.0839 0.141 Uiso 1 1 calc R
H16B H 0.0770 -0.5133 0.0242 0.141 Uiso 1 1 calc R
H16C H 0.1383 -0.5257 -0.1049 0.141 Uiso 1 1 calc R
C17 C 0.2916(3) -0.4748(3) 0.0676(6) 0.0845(15) Uani 1 1 d .
H17A H 0.3481 -0.4286 0.0953 0.127 Uiso 1 1 calc R
H17B H 0.3208 -0.5238 0.0080 0.127 Uiso 1 1 calc R
H17C H 0.2626 -0.5117 0.1390 0.127 Uiso 1 1 calc R
C18 C 0.2501(4) 0.2730(3) 0.2922(5) 0.0663(11) Uani 1 1 d .
H18A H 0.2992 0.2412 0.3512 0.099 Uiso 1 1 calc R
H18B H 0.2332 0.3425 0.3198 0.099 Uiso 1 1 calc R
H18C H 0.2835 0.2758 0.2102 0.099 Uiso 1 1 calc R
C19 C 0.0907(3) 0.1992(3) 0.4121(3) 0.0449(7) Uani 1 1 d .
C20 C 0.0534(3) -0.0627(2) 0.3303(3) 0.0432(8) Uani 1 1 d .
H20B H -0.0206 -0.0822 0.3514 0.052 Uiso 1 1 calc R
H20A H 0.0964 -0.0706 0.4066 0.052 Uiso 1 1 calc R

loop_
_atom_site_aniso_label
_atom_site_aniso_U_11
_atom_site_aniso_U_22
_atom_site_aniso_U_33
_atom_site_aniso_U_23
_atom_site_aniso_U_13
_atom_site_aniso_U_12
O1 0.0633(16) 0.0512(14) 0.0535(16) 0.0061(11) 0.0161(13) -0.0102(12)
O2 0.096(2) 0.0397(13) 0.084(2) 0.0031(13) 0.0203(17) -0.0058(13)
O3 0.0662(16) 0.0573(13) 0.0455(14) -0.0077(11) 0.0197(12) 0.0027(12)
O4 0.0413(11) 0.0466(11) 0.0320(10) -0.0067(9) 0.0052(9) 0.0017(9)
O5 0.0800(19) 0.0594(15) 0.0525(15) -0.0223(13) 0.0049(15) -0.0055(13)
C1 0.0334(17) 0.068(2) 0.0421(19) -0.0046(16) -0.0008(14) -0.0028(15)
C2 0.047(2) 0.078(2) 0.0463(19) 0.0068(19) -0.0089(17) 0.0242(18)
C3 0.068(3) 0.0483(18) 0.0455(19) 0.0097(16) 0.0011(19) 0.0129(17)
C4 0.0463(18) 0.0372(15) 0.0408(17) -0.0031(13) 0.0028(15) -0.0031(13)
C5 0.0337(14) 0.0374(14) 0.0345(15) 0.0017(12) -0.0017(12) 0.0021(12)
C6 0.0422(17) 0.0431(16) 0.0410(17) 0.0074(14) 0.0145(15) -0.0013(13)
C7 0.0465(18) 0.0502(18) 0.0340(16) 0.0013(14) 0.0146(14) -0.0005(14)
C8 0.0309(14) 0.0437(15) 0.0324(15) -0.0011(13) -0.0009(13) -0.0002(12)
C9 0.0330(15) 0.0402(15) 0.0334(15) 0.0034(12) -0.0008(12) -0.0029(12)
C10 0.0287(14) 0.0424(15) 0.0323(15) -0.0035(12) 0.0028(13) 0.0005(11)
C11 0.0376(16) 0.0467(16) 0.0378(17) -0.0011(13) 0.0007(14) -0.0052(13)
C12 0.0496(19) 0.0351(15) 0.057(2) -0.0004(15) 0.0008(16) -0.0025(13)
C13 0.0463(19) 0.0446(17) 0.0449(19) -0.0070(14) -0.0019(15) 0.0020(14)
C14 0.0320(15) 0.0492(17) 0.0366(17) -0.0062(13) -0.0013(14) 0.0014(13)
C15 0.063(2) 0.0507(19) 0.068(2) -0.0160(19) 0.009(2) 0.0064(17)
C16 0.095(3) 0.084(3) 0.103(4) -0.047(3) -0.009(3) 0.015(3)
C17 0.073(3) 0.065(2) 0.116(4) -0.021(3) -0.004(3) 0.023(2)
C18 0.065(2) 0.060(2) 0.074(3) -0.0071(19) 0.002(2) -0.0228(19)
C19 0.0440(18) 0.0491(18) 0.0415(17) -0.0039(16) -0.0037(15) 0.0021(14)
C20 0.0488(19) 0.0443(16) 0.0363(17) -0.0009(14) 0.0126(14) -0.0046(14)

loop_
_atom_type_symbol
_atom_type_description
_atom_type_scat_dispersion_real
_atom_type_scat_dispersion_imag
_atom_type_scat_source
C C 0.0033 0.0000 'International Tables Vol C Tables 4.2.6.8 and 6.1.1.4'
H H 0.0000 0.0000 'International Tables Vol C Tables 4.2.6.8 and 6.1.1.4'
O O 0.0106 0.0000 'International Tables Vol C Tables 4.2.6.8 and 6.1.1.4'

loop_
_geom_angle_atom_site_label_1
_geom_angle_atom_site_label_2
_geom_angle_atom_site_label_3
_geom_angle
C19 O4 C10 109.3(2)
C10 C1 C2 112.5(3)
C3 C2 C1 114.0(3)
C2 C3 C4 112.7(3)
C18 C4 C19 112.7(3)
C18 C4 C5 115.4(3)
C19 C4 C5 99.4(2)
C18 C4 C3 112.1(3)
C19 C4 C3 107.6(3)
C5 C4 C3 108.8(3)
C6 C5 C10 114.2(3)
C6 C5 C4 117.3(3)
C10 C5 C4 100.3(2)
C7 C6 C5 125.9(3)
C6 C7 C8 129.1(3)
C9 C8 C7 128.5(3)
C9 C8 C14 119.7(3)
C7 C8 C14 111.8(3)
C8 C9 C11 118.2(3)
C8 C9 C20 130.5(3)
C11 C9 C20 111.2(3)
O4 C10 C20 105.3(2)
O4 C10 C1 107.5(2)
C20 C10 C1 115.2(3)
O4 C10 C5 101.2(2)
C20 C10 C5 115.0(2)
C1 C10 C5 111.1(3)
O1 C11 C12 117.7(3)
O1 C11 C9 122.1(3)
C12 C11 C9 120.2(3)
C13 C12 O2 124.5(3)
C13 C12 C11 123.0(3)
O2 C12 C11 112.4(3)
C12 C13 C14 117.0(3)
C12 C13 C15 124.4(3)
C14 C13 C15 118.6(3)
O3 C14 C13 120.0(3)
O3 C14 C8 118.4(3)
C13 C14 C8 121.6(3)
C17 C15 C16 114.8(3)
C17 C15 C13 112.2(4)
C16 C15 C13 112.0(3)
O5 C19 O4 121.5(3)
O5 C19 C4 129.1(3)
O4 C19 C4 109.3(3)
C10 C20 C9 118.4(3)

loop_
_geom_bond_atom_site_label_1
_geom_bond_atom_site_label_2
_geom_bond_distance
O1 C11 1.217(4)
O2 C12 1.342(4)
O3 C14 1.218(4)
O4 C19 1.355(4)
O4 C10 1.480(4)
O5 C19 1.190(4)
C1 C10 1.508(4)
C1 C2 1.521(5)
C2 C3 1.516(5)
C3 C4 1.543(5)
C4 C18 1.509(5)
C4 C19 1.520(5)
C4 C5 1.532(4)
C5 C6 1.485(4)
C5 C10 1.524(4)
C6 C7 1.326(4)
C7 C8 1.459(4)
C8 C9 1.352(4)
C8 C14 1.513(4)
C9 C11 1.479(4)
C9 C20 1.507(4)
C10 C20 1.499(4)
C11 C12 1.475(5)
C12 C13 1.335(5)
C13 C14 1.461(5)
C13 C15 1.512(5)
C15 C17 1.492(6)
C15 C16 1.491(6)
